data_7252019
loop_
_publ_author_name
'Khotchasanthong, Kenika'
'Sricharoen, Chombongkot'
'Jearanaiwiwat, Pacharapon'
'Chinchan, Kunlanit'
'Laksee, Sakchai'
'Rungtaweevoranit, Bunyarat'
'Sukwattanasinitt, Mongkol'
'Chainok, Kittipong'

_publ_section_title
;
 Topological isomers in lanthanide--chloranilate coordination polymers:
 synthesis, structure and CO2 adsorption properties
;
_journal_issue 30
_journal_name_full 'RSC Advances'
_journal_page_first 27809
_journal_page_last 27817
_journal_paper_doi 10.1039/D6RA02049F
_journal_volume 16
_journal_year 2026
_chemical_formula_moiety 'C9 H6 Cl3 Eu O9, 3.5(H2 O)'
_chemical_formula_sum 'C9 H13 Cl3 Eu O12.5'
_chemical_formula_weight 579.50
_space_group_crystal_system triclinic
_space_group_IT_number 2
_space_group_name_Hall '-P 1'
_space_group_name_H-M_alt 'P -1'
_atom_sites_solution_hydrogens difmap
_atom_sites_solution_primary dual
_audit_creation_date 2026-03-06
_audit_creation_method
;
Olex2 1.5
(compiled 2025.07.13 svn.rb7424aed for OlexSys, GUI svn.r7314)
;
_audit_update_record
;
2026-03-10 deposited with the CCDC.	2026-05-18 downloaded from the CCDC.
;
_cell_angle_alpha 64.7110(10)
_cell_angle_beta 69.8230(10)
_cell_angle_gamma 82.3330(10)
_cell_formula_units_Z 2
_cell_length_a 9.3530(3)
_cell_length_b 10.2576(3)
_cell_length_c 10.8835(4)
_cell_measurement_reflns_used 9866
_cell_measurement_temperature 296.0
_cell_measurement_theta_max 31.406
_cell_measurement_theta_min 3.17
_cell_volume 886.03(5)
_computing_cell_refinement 'SAINT V8.40B (Bruker, 2023)'
_computing_data_collection 'APEX6 (Bruker, 2023)'
_computing_data_reduction 'SAINT V8.40B (Bruker, 2023)'
_computing_molecular_graphics 'Olex2 1.5 (Dolomanov et al., 2009)'
_computing_publication_material 'Olex2 1.5 (Dolomanov et al., 2009)'
_computing_structure_refinement 'SHELXL 2018/3 (Sheldrick, 2018)'
_computing_structure_solution 'SHELXT  (Sheldrick, 2018)'
_diffrn_ambient_temperature 296.0
_diffrn_detector 'Bruker PHOTON 200 area detector'
_diffrn_detector_area_resol_mean 7.39
_diffrn_detector_type 'PHOTON II area detector'
_diffrn_measured_fraction_theta_full 0.998
_diffrn_measured_fraction_theta_max 0.998
_diffrn_measurement_device 'four-circle KAPPA diffractometer'
_diffrn_measurement_device_type 'BRUKER D8 QUEST CMOS PHOTON II'
_diffrn_measurement_method '\f and \w scans'
_diffrn_radiation_collimation '0.5 mm'
_diffrn_radiation_monochromator graphite
_diffrn_radiation_probe x-ray
_diffrn_radiation_type MoK\a
_diffrn_radiation_wavelength 0.71073
_diffrn_radiation_xray_symbol K-L~3~
_diffrn_reflns_av_R_equivalents 0.0475
_diffrn_reflns_av_unetI/netI 0.0417
_diffrn_reflns_Laue_measured_fraction_full 0.998
_diffrn_reflns_Laue_measured_fraction_max 0.998
_diffrn_reflns_limit_h_max 13
_diffrn_reflns_limit_h_min -13
_diffrn_reflns_limit_k_max 15
_diffrn_reflns_limit_k_min -15
_diffrn_reflns_limit_l_max 16
_diffrn_reflns_limit_l_min -16
_diffrn_reflns_number 33991
_diffrn_reflns_point_group_measured_fraction_full 0.998
_diffrn_reflns_point_group_measured_fraction_max 0.998
_diffrn_reflns_theta_full 25.242
_diffrn_reflns_theta_max 31.563
_diffrn_reflns_theta_min 2.821
_diffrn_source 'sealed x-ray tube'
_diffrn_source_current 30.0
_diffrn_source_power 1.5
_diffrn_source_target Mo
_diffrn_source_voltage 50.0
_diffrn_standards_number 0
_exptl_absorpt_coefficient_mu 4.052
_exptl_absorpt_correction_T_max 0.7462
_exptl_absorpt_correction_T_min 0.6403
_exptl_absorpt_correction_type multi-scan
_exptl_absorpt_process_details
;
SADABS-2016/2 (Bruker,2016/2) was used for absorption correction.
wR2(int) was 0.0702 before and 0.0554 after correction.
The Ratio of minimum to maximum transmission is 0.8581.
The \l/2 correction factor is Not present.
;
_exptl_crystal_colour brown
_exptl_crystal_colour_primary brown
_exptl_crystal_density_diffrn 2.172
_exptl_crystal_description hexagonal
_exptl_crystal_F_000 562
_exptl_crystal_size_max 0.37
_exptl_crystal_size_mid 0.26
_exptl_crystal_size_min 0.26
_refine_diff_density_max 1.058
_refine_diff_density_min -0.944
_refine_diff_density_rms 0.158
_refine_ls_extinction_method none
_refine_ls_goodness_of_fit_ref 1.077
_refine_ls_hydrogen_treatment mixed
_refine_ls_matrix_type full
_refine_ls_number_parameters 283
_refine_ls_number_reflns 5901
_refine_ls_number_restraints 60
_refine_ls_restrained_S_all 1.074
_refine_ls_R_factor_all 0.0459
_refine_ls_R_factor_gt 0.0306
_refine_ls_shift/su_max 0.001
_refine_ls_shift/su_mean 0.000
_refine_ls_structure_factor_coef Fsqd
_refine_ls_weighting_details 'w=1/[\s^2^(Fo^2^)+(0.0203P)^2^+0.8513P] where P=(Fo^2^+2Fc^2^)/3'
_refine_ls_weighting_scheme calc
_refine_ls_wR_factor_gt 0.0531
_refine_ls_wR_factor_ref 0.0571
_reflns_Friedel_coverage 0.000
_reflns_number_gt 4965
_reflns_number_total 5901
_reflns_threshold_expression 'I > 2\s(I)'
_cod_data_source_file d6ra02049f2.cif
_cod_data_source_block 2eu
_cod_original_sg_symbol_H-M P-1
_cod_original_formula_sum 'C9 H13 Cl3 Eu O12.50'
_cod_database_code 7252019
_shelx_shelxl_version_number 2019/3
_shelx_space_group_comment
;
The symmetry employed for this shelxl refinement is uniquely defined
by the following loop, which should always be used as a source of
symmetry information in preference to the above space-group names.
They are only intended as comments.
;
_shelx_estimated_absorpt_t_max 0.419
_shelx_estimated_absorpt_t_min 0.316
_olex2_refinement_description
;
1. Fixed Uiso
 At 1.5 times of:
  All O(H,H) groups
2. Restrained distances
 O9-H9A = O9-H9B
 0.85 with sigma of 0.02
 O7-H7A = O7-H7B
 0.85 with sigma of 0.02
 O8-H8A = O8-H8B
 0.85 with sigma of 0.02
 O10B-H10D = O10B-H10C
 0.85 with sigma of 0.02
 O10A-H10A = O10A-H10B
 0.85 with sigma of 0.02
 O13-H13A = O13-H13B
 0.85 with sigma of 0.02
 O11A-H11B = O11A-H11A
 0.85 with sigma of 0.02
 O11B-H11D = O11B-H11C
 0.85 with sigma of 0.02
 O12-H12A = O12-H12B
 0.85 with sigma of 0.02
 H9A-H9B
 1.34 with sigma of 0.04
 H7A-H7B
 1.34 with sigma of 0.04
 H8A-H8B
 1.34 with sigma of 0.04
 H10D-H10C
 1.34 with sigma of 0.04
 H10A-H10B
 1.34 with sigma of 0.04
 H13A-H13B
 1.34 with sigma of 0.04
 H11B-H11A
 1.34 with sigma of 0.04
 H11D-H11C
 1.34 with sigma of 0.04
 H12A-H12B
 1.34 with sigma of 0.04
 Eu1-H9A \\sim Eu1-H9B
 with sigma of 0.02
 Eu1-H7A \\sim Eu1-H7B
 with sigma of 0.02
 Eu1-H8A \\sim Eu1-H8B
 with sigma of 0.02
3. Uiso/Uaniso restraints and constraints
Uanis(O10B) \\sim Ueq, Uanis(O10A) \\sim Ueq: with sigma of 0.01 and sigma for
terminal atoms of 0.02
Uanis(O11A) \\sim Ueq, Uanis(O11B) \\sim Ueq: with sigma of 0.01 and sigma for
terminal atoms of 0.02
Uanis(O12) \\sim Ueq: with sigma of 0.01 and sigma for terminal atoms of 0.02
4. Others
 Fixed Sof: O10A(0.8) H10A(0.8) H10B(0.8) O10B(0.2) H10C(0.2) H10D(0.2)
 O11A(0.45) H11A(0.45) H11B(0.45) O11B(0.55) H11C(0.55) H11D(0.55) O12(0.5)
 H12A(0.5) H12B(0.5)
5.a Riding coordinates:
 O10A(H10A,H10B), O10B(H10C,H10D), O11A(H11A,H11B), O11B(H11C,H11D)
;
_olex2_submission_special_instructions 'No special instructions were received'

loop_
_space_group_symop_operation_xyz
'x, y, z'
'-x, -y, -z'

loop_
_atom_site_label
_atom_site_type_symbol
_atom_site_fract_x
_atom_site_fract_y
_atom_site_fract_z
_atom_site_U_iso_or_equiv
_atom_site_adp_type
_atom_site_occupancy
_atom_site_site_symmetry_order
_atom_site_calc_flag
_atom_site_refinement_flags_posn
_atom_site_refinement_flags_adp
_atom_site_refinement_flags_occupancy
_atom_site_disorder_assembly
_atom_site_disorder_group
Eu1 Eu 0.71562(2) 0.25090(2) 0.74144(2) 0.01726(4) Uani 1 1 d D . . . .
Cl1 Cl 0.66809(11) 0.78359(8) 0.74015(9) 0.0392(2) Uani 1 1 d . . . . .
Cl2 Cl 0.83782(10) -0.28305(8) 1.05930(11) 0.0402(2) Uani 1 1 d . . . . .
Cl3 Cl 0.74802(9) 0.03615(9) 0.35320(9) 0.03477(18) Uani 1 1 d . . . . .
O1 O 0.6878(2) 0.4830(2) 0.7576(2) 0.0243(4) Uani 1 1 d . . . . .
O2 O 0.4555(2) 0.7509(2) 1.0299(2) 0.0236(4) Uani 1 1 d . . . . .
O3 O 0.7540(2) 0.0212(2) 0.9205(2) 0.0274(5) Uani 1 1 d . . . . .
O4 O 1.1102(2) -0.2578(2) 1.1361(2) 0.0247(4) Uani 1 1 d . . . . .
O5 O 0.7532(2) 0.1593(2) 0.5583(2) 0.0251(4) Uani 1 1 d . . . . .
O6 O 1.0247(2) -0.1490(2) 0.3444(2) 0.0276(5) Uani 1 1 d . . . . .
O7 O 0.5093(3) 0.3758(2) 0.6561(3) 0.0338(5) Uani 1 1 d D . . . .
H7A H 0.483(4) 0.461(2) 0.646(4) 0.051 Uiso 1 1 d D U . . .
H7B H 0.438(3) 0.338(3) 0.653(4) 0.051 Uiso 1 1 d D U . . .
O8 O 0.5046(2) 0.0782(2) 0.8236(2) 0.0283(5) Uani 1 1 d D . . . .
H8A H 0.431(3) 0.074(3) 0.897(3) 0.042 Uiso 1 1 d D U . . .
H8B H 0.524(3) -0.006(2) 0.835(4) 0.042 Uiso 1 1 d D U . . .
O9 O 0.8581(3) 0.4373(2) 0.5157(3) 0.0373(6) Uani 1 1 d D . . . .
H9A H 0.831(4) 0.521(2) 0.493(3) 0.056 Uiso 1 1 d D U . . .
H9B H 0.898(4) 0.419(3) 0.444(2) 0.056 Uiso 1 1 d D U . . .
O10A O 0.5836(6) 0.3528(6) 0.3607(6) 0.0604(15) Uani 0.8 1 d D U P A 1
H10A H 0.628283 0.314221 0.423429 0.091 Uiso 0.8 1 d DR U P A 1
H10B H 0.651877 0.361473 0.281927 0.091 Uiso 0.8 1 d DR U P A 1
O10B O 0.650(2) 0.394(2) 0.311(3) 0.061(6) Uani 0.2 1 d D U P B 2
H10C H 0.736401 0.424886 0.247233 0.091 Uiso 0.2 1 d DR U P B 2
H10D H 0.671054 0.337508 0.386170 0.091 Uiso 0.2 1 d DR U P B 2
O11A O 0.999(3) 0.598(3) 0.758(3) 0.125(10) Uani 0.45 1 d D U P C 1
H11A H 1.056230 0.620071 0.793140 0.187 Uiso 0.45 1 d DR U P C 1
H11B H 0.933258 0.539238 0.830510 0.187 Uiso 0.45 1 d DR U P C 1
O11B O 1.0018(14) 0.5778(16) 0.7412(14) 0.056(2) Uani 0.55 1 d D U P D 2
H11C H 0.931190 0.611205 0.703533 0.085 Uiso 0.55 1 d DR U P D 2
H11D H 0.990606 0.487460 0.767384 0.085 Uiso 0.55 1 d DR U P D 2
O12 O 0.8071(6) 0.3960(6) 1.0888(7) 0.0469(13) Uani 0.5 1 d D U P . .
H12A H 0.825(10) 0.344(8) 1.046(9) 0.070 Uiso 0.5 1 d D U P . .
H12B H 0.867(8) 0.384(10) 1.132(9) 0.070 Uiso 0.5 1 d D U P . .
O13 O 1.2865(4) 0.3057(3) 0.5699(3) 0.0540(7) Uani 1 1 d D . . . .
H13A H 1.223(4) 0.238(4) 0.599(5) 0.081 Uiso 1 1 d D U . . .
H13B H 1.362(4) 0.292(5) 0.504(4) 0.081 Uiso 1 1 d D U . . .
C1 C 0.6013(3) 0.4986(3) 0.8670(3) 0.0193(5) Uani 1 1 d . . . . .
C2 C 0.5770(3) 0.6291(3) 0.8818(3) 0.0222(6) Uani 1 1 d . . . . .
C3 C 0.4812(3) 0.6380(3) 1.0082(3) 0.0192(5) Uani 1 1 d . . . . .
C4 C 0.8699(3) 0.0035(3) 0.9594(3) 0.0211(6) Uani 1 1 d . . . . .
C5 C 0.9268(3) -0.1299(3) 1.0285(3) 0.0233(6) Uani 1 1 d . . . . .
C6 C 1.0527(3) -0.1414(3) 1.0716(3) 0.0203(5) Uani 1 1 d . . . . .
C7 C 0.8671(3) 0.0863(3) 0.5224(3) 0.0189(5) Uani 1 1 d . . . . .
C8 C 0.8862(3) 0.0189(3) 0.4319(3) 0.0211(6) Uani 1 1 d . . . . .
C9 C 1.0082(3) -0.0732(3) 0.4121(3) 0.0197(5) Uani 1 1 d . . . . .

loop_
_atom_site_aniso_label
_atom_site_aniso_U_11
_atom_site_aniso_U_22
_atom_site_aniso_U_33
_atom_site_aniso_U_23
_atom_site_aniso_U_13
_atom_site_aniso_U_12
Eu1 0.01912(7) 0.01692(7) 0.02044(7) -0.01244(5) -0.00794(5) 0.00645(5)
Cl1 0.0583(6) 0.0189(4) 0.0271(4) -0.0089(3) 0.0043(4) -0.0085(3)
Cl2 0.0407(5) 0.0229(4) 0.0647(6) -0.0135(4) -0.0309(4) -0.0013(3)
Cl3 0.0374(4) 0.0379(4) 0.0481(5) -0.0290(4) -0.0270(4) 0.0160(3)
O1 0.0313(11) 0.0178(10) 0.0223(10) -0.0125(8) -0.0025(9) 0.0031(8)
O2 0.0317(11) 0.0151(9) 0.0255(11) -0.0143(8) -0.0041(9) 0.0026(8)
O3 0.0250(11) 0.0229(10) 0.0382(12) -0.0102(9) -0.0188(10) 0.0036(8)
O4 0.0306(11) 0.0198(10) 0.0325(12) -0.0144(9) -0.0185(9) 0.0077(8)
O5 0.0239(11) 0.0295(11) 0.0306(11) -0.0221(9) -0.0096(9) 0.0095(8)
O6 0.0286(11) 0.0324(11) 0.0345(12) -0.0268(10) -0.0119(9) 0.0108(9)
O7 0.0340(13) 0.0266(12) 0.0508(15) -0.0180(11) -0.0267(12) 0.0116(10)
O8 0.0282(12) 0.0252(11) 0.0337(12) -0.0144(10) -0.0100(10) 0.0018(9)
O9 0.0441(15) 0.0271(12) 0.0358(14) -0.0156(11) -0.0049(11) 0.0048(11)
O10A 0.073(4) 0.065(4) 0.073(4) -0.046(3) -0.050(3) 0.040(3)
O10B 0.059(12) 0.043(10) 0.083(14) -0.026(9) -0.033(10) 0.024(9)
O11A 0.113(12) 0.125(14) 0.140(16) -0.059(10) -0.044(10) 0.012(9)
O11B 0.041(4) 0.059(4) 0.055(4) -0.026(4) 0.003(3) 0.005(3)
O12 0.049(3) 0.039(3) 0.064(4) -0.033(3) -0.020(3) 0.010(2)
O13 0.073(2) 0.0334(15) 0.062(2) -0.0177(14) -0.0310(17) -0.0028(14)
C1 0.0230(14) 0.0179(13) 0.0215(14) -0.0124(11) -0.0088(11) 0.0061(10)
C2 0.0295(15) 0.0129(12) 0.0209(14) -0.0082(11) -0.0023(12) -0.0003(11)
C3 0.0226(14) 0.0158(12) 0.0206(13) -0.0094(11) -0.0076(11) 0.0039(10)
C4 0.0216(14) 0.0206(13) 0.0227(14) -0.0101(11) -0.0082(11) 0.0028(11)
C5 0.0240(14) 0.0201(14) 0.0290(16) -0.0104(12) -0.0118(12) 0.0002(11)
C6 0.0218(14) 0.0203(13) 0.0209(14) -0.0110(11) -0.0071(11) 0.0035(11)
C7 0.0211(13) 0.0152(12) 0.0183(13) -0.0085(11) -0.0024(11) 0.0014(10)
C8 0.0225(14) 0.0205(13) 0.0239(14) -0.0131(12) -0.0086(11) 0.0063(11)
C9 0.0234(14) 0.0176(13) 0.0193(13) -0.0108(11) -0.0053(11) 0.0034(10)

loop_
_atom_type_symbol
_atom_type_description
_atom_type_scat_dispersion_real
_atom_type_scat_dispersion_imag
_atom_type_scat_source
C C 0.0033 0.0016 'International Tables Vol C Tables 4.2.6.8 and 6.1.1.4'
H H 0.0000 0.0000 'International Tables Vol C Tables 4.2.6.8 and 6.1.1.4'
Cl Cl 0.1484 0.1585 'International Tables Vol C Tables 4.2.6.8 and 6.1.1.4'
Eu Eu -0.1578 3.6682 'International Tables Vol C Tables 4.2.6.8 and 6.1.1.4'
O O 0.0106 0.0060 'International Tables Vol C Tables 4.2.6.8 and 6.1.1.4'

loop_
_geom_angle_atom_site_label_1
_geom_angle_atom_site_label_2
_geom_angle_atom_site_label_3
_geom_angle
_geom_angle_site_symmetry_1
_geom_angle_site_symmetry_3
_geom_angle_publ_flag
O1 Eu1 O2 65.04(6) . 2_667 ?
O1 Eu1 O4 72.16(7) . 2_757 ?
O1 Eu1 O5 137.97(7) . . ?
O1 Eu1 O6 121.94(7) . 2_756 ?
O1 Eu1 O8 125.71(7) . . ?
O1 Eu1 C6 91.59(7) . 2_757 ?
O2 Eu1 O4 76.37(7) 2_667 2_757 ?
O2 Eu1 O5 144.65(7) 2_667 . ?
O2 Eu1 O6 136.13(7) 2_667 2_756 ?
O2 Eu1 O8 73.57(7) 2_667 . ?
O2 Eu1 C6 80.00(7) 2_667 2_757 ?
O3 Eu1 O1 126.77(7) . . ?
O3 Eu1 O2 74.93(7) . 2_667 ?
O3 Eu1 O4 65.23(7) . 2_757 ?
O3 Eu1 O5 94.70(7) . . ?
O3 Eu1 O6 68.07(7) . 2_756 ?
O3 Eu1 O8 68.97(7) . . ?
O3 Eu1 O9 140.14(8) . . ?
O3 Eu1 C6 46.57(7) . 2_757 ?
O4 Eu1 O6 67.37(6) 2_757 2_756 ?
O4 Eu1 O8 130.07(7) 2_757 . ?
O4 Eu1 C6 19.98(6) 2_757 2_757 ?
O5 Eu1 O4 130.38(6) . 2_757 ?
O5 Eu1 O6 63.01(6) . 2_756 ?
O5 Eu1 O8 71.19(7) . . ?
O5 Eu1 C6 117.43(7) . 2_757 ?
O6 Eu1 C6 57.62(7) 2_756 2_757 ?
O7 Eu1 O1 71.60(7) . . ?
O7 Eu1 O2 83.07(8) . 2_667 ?
O7 Eu1 O3 137.32(8) . . ?
O7 Eu1 O4 143.24(7) . 2_757 ?
O7 Eu1 O5 82.53(7) . . ?
O7 Eu1 O6 140.66(8) . 2_756 ?
O7 Eu1 O8 69.92(8) . . ?
O7 Eu1 O9 80.12(9) . . ?
O7 Eu1 C6 160.04(7) . 2_757 ?
O8 Eu1 O6 112.14(7) . 2_756 ?
O8 Eu1 C6 114.64(7) . 2_757 ?
O9 Eu1 O1 69.40(7) . . ?
O9 Eu1 O2 134.34(7) . 2_667 ?
O9 Eu1 O4 92.83(8) . 2_757 ?
O9 Eu1 O5 74.02(8) . . ?
O9 Eu1 O6 72.87(8) . 2_756 ?
O9 Eu1 O8 136.26(8) . . ?
O9 Eu1 C6 104.48(8) . 2_757 ?
C1 O1 Eu1 121.85(17) . . ?
C3 O2 Eu1 121.38(18) . 2_667 ?
C4 O3 Eu1 119.51(18) . . ?
C6 O4 Eu1 118.11(17) . 2_757 ?
C7 O5 Eu1 123.35(17) . . ?
C9 O6 Eu1 119.84(18) . 2_756 ?
Eu1 O7 H7A 125(2) . . ?
Eu1 O7 H7B 126(2) . . ?
H7A O7 H7B 107(3) . . ?
Eu1 O8 H8A 117(2) . . ?
Eu1 O8 H8B 120(2) . . ?
H8A O8 H8B 106(3) . . ?
Eu1 O9 H9A 120(2) . . ?
Eu1 O9 H9B 120(2) . . ?
H9A O9 H9B 111(3) . . ?
H10A O10A H10B 104.8 . . ?
H10C O10B H10D 104.8 . . ?
H11A O11A H11B 104.9 . . ?
H11C O11B H11D 100.6 . . ?
H12A O12 H12B 112(5) . . ?
H13A O13 H13B 105(3) . . ?
O1 C1 C2 124.8(3) . . ?
O1 C1 C3 115.9(2) . 2_667 ?
C2 C1 C3 119.3(2) . 2_667 ?
C1 C2 Cl1 119.3(2) . . ?
C3 C2 Cl1 119.0(2) . . ?
C3 C2 C1 121.7(3) . . ?
O2 C3 C1 115.8(2) . 2_667 ?
O2 C3 C2 125.2(3) . . ?
C2 C3 C1 119.0(2) . 2_667 ?
O3 C4 C5 124.3(3) . . ?
O3 C4 C6 115.7(2) . 2_757 ?
C5 C4 C6 119.9(2) . 2_757 ?
C4 C5 Cl2 118.6(2) . . ?
C6 C5 Cl2 120.2(2) . . ?
C6 C5 C4 121.3(3) . . ?
O4 C6 Eu1 41.91(13) . 2_757 ?
O4 C6 C4 115.9(2) . 2_757 ?
O4 C6 C5 125.2(3) . . ?
C4 C6 Eu1 75.50(15) 2_757 2_757 ?
C5 C6 Eu1 162.1(2) . 2_757 ?
C5 C6 C4 118.8(2) . 2_757 ?
O5 C7 C8 125.8(3) . . ?
O5 C7 C9 115.4(2) . 2_756 ?
C8 C7 C9 118.8(2) . 2_756 ?
C7 C8 Cl3 119.5(2) . . ?
C7 C8 C9 121.3(3) . . ?
C9 C8 Cl3 119.0(2) . . ?
O6 C9 C7 115.4(2) . 2_756 ?
O6 C9 C8 125.0(3) . . ?
C8 C9 C7 119.5(2) . 2_756 ?

loop_
_geom_bond_atom_site_label_1
_geom_bond_atom_site_label_2
_geom_bond_distance
_geom_bond_site_symmetry_2
_geom_bond_publ_flag
Eu1 O1 2.4346(18) . ?
Eu1 O2 2.4449(19) 2_667 ?
Eu1 O3 2.411(2) . ?
Eu1 O4 2.4583(19) 2_757 ?
Eu1 O5 2.4511(19) . ?
Eu1 O6 2.541(2) 2_756 ?
Eu1 O7 2.406(2) . ?
Eu1 O8 2.489(2) . ?
Eu1 O9 2.424(2) . ?
Eu1 C6 3.246(3) 2_757 ?
Cl1 C2 1.726(3) . ?
Cl2 C5 1.726(3) . ?
Cl3 C8 1.735(3) . ?
O1 C1 1.250(3) . ?
O2 C3 1.254(3) . ?
O3 C4 1.259(3) . ?
O4 C6 1.258(3) . ?
O5 C7 1.264(3) . ?
O6 C9 1.245(3) . ?
O7 H7A 0.842(17) . ?
O7 H7B 0.830(17) . ?
O8 H8A 0.843(17) . ?
O8 H8B 0.820(17) . ?
O9 H9A 0.821(17) . ?
O9 H9B 0.826(17) . ?
O10A H10A 0.8486 . ?
O10A H10B 0.8501 . ?
O10B H10C 0.8496 . ?
O10B H10D 0.8498 . ?
O11A H11A 0.8543 . ?
O11A H11B 0.8476 . ?
O11B H11C 0.8531 . ?
O11B H11D 0.8549 . ?
O12 H12A 0.81(2) . ?
O12 H12B 0.81(2) . ?
O13 H13A 0.848(19) . ?
O13 H13B 0.862(19) . ?
C1 C2 1.395(3) . ?
C1 C3 1.531(4) 2_667 ?
C2 C3 1.393(4) . ?
C4 C5 1.388(4) . ?
C4 C6 1.528(4) 2_757 ?
C5 C6 1.385(4) . ?
C7 C8 1.381(4) . ?
C7 C9 1.529(4) 2_756 ?
C8 C9 1.398(4) . ?

loop_
_geom_torsion_atom_site_label_1
_geom_torsion_atom_site_label_2
_geom_torsion_atom_site_label_3
_geom_torsion_atom_site_label_4
_geom_torsion
_geom_torsion_site_symmetry_1
_geom_torsion_site_symmetry_2
_geom_torsion_site_symmetry_3
_geom_torsion_site_symmetry_4
_geom_torsion_publ_flag
Eu1 O1 C1 C2 -178.2(2) . . . . ?
Eu1 O1 C1 C3 2.2(3) . . . 2_667 ?
Eu1 O2 C3 C1 0.2(3) 2_667 . . 2_667 ?
Eu1 O2 C3 C2 -179.8(2) 2_667 . . . ?
Eu1 O3 C4 C5 -161.1(2) . . . . ?
Eu1 O3 C4 C6 20.0(3) . . . 2_757 ?
Eu1 O4 C6 C4 16.5(3) 2_757 . . 2_757 ?
Eu1 O4 C6 C5 -163.2(2) 2_757 . . . ?
Eu1 O5 C7 C8 172.5(2) . . . . ?
Eu1 O5 C7 C9 -7.0(3) . . . 2_756 ?
Eu1 O6 C9 C7 -18.3(3) 2_756 . . 2_756 ?
Eu1 O6 C9 C8 162.2(2) 2_756 . . . ?
Cl1 C2 C3 O2 -0.8(4) . . . . ?
Cl1 C2 C3 C1 179.1(2) . . . 2_667 ?
Cl2 C5 C6 Eu1 -40.2(7) . . . 2_757 ?
Cl2 C5 C6 O4 -1.2(4) . . . . ?
Cl2 C5 C6 C4 179.1(2) . . . 2_757 ?
Cl3 C8 C9 O6 -2.2(4) . . . . ?
Cl3 C8 C9 C7 178.4(2) . . . 2_756 ?
O1 C1 C2 Cl1 1.2(4) . . . . ?
O1 C1 C2 C3 -178.6(3) . . . . ?
O3 C4 C5 Cl2 2.0(4) . . . . ?
O3 C4 C5 C6 -178.3(3) . . . . ?
O5 C7 C8 Cl3 2.0(4) . . . . ?
O5 C7 C8 C9 -172.4(3) . . . . ?
C1 C2 C3 O2 179.0(3) . . . . ?
C1 C2 C3 C1 -1.0(5) . . . 2_667 ?
C3 C1 C2 Cl1 -179.1(2) 2_667 . . . ?
C3 C1 C2 C3 1.0(5) 2_667 . . . ?
C4 C5 C6 Eu1 140.1(5) . . . 2_757 ?
C4 C5 C6 O4 179.1(3) . . . . ?
C4 C5 C6 C4 -0.6(5) . . . 2_757 ?
C6 C4 C5 Cl2 -179.1(2) 2_757 . . . ?
C6 C4 C5 C6 0.6(5) 2_757 . . . ?
C7 C8 C9 O6 172.3(3) . . . . ?
C7 C8 C9 C7 -7.1(5) . . . 2_756 ?
C9 C7 C8 Cl3 -178.5(2) 2_756 . . . ?
C9 C7 C8 C9 7.1(4) 2_756 . . . ?
